data_2004368
loop_
_publ_author_name
'Kubicki, M.'
'Borowiak, T.'
'Boczo\'n, W\/l.'

_publ_section_title
;
 2-Cyano-2-methylsparteine Perchlorate
;
_journal_issue 1
_journal_name_full 'Acta Crystallographica Section C'
_journal_page_first 226
_journal_page_last 228
_journal_paper_doi 10.1107/S0108270195011231
_journal_volume 52
_journal_year 1996
_chemical_formula_moiety 'C17 H28 N3 1+, Cl O4 1-'
_chemical_formula_sum 'C17 H28 Cl N3 O4'
_chemical_formula_weight 373.87
_chemical_name_systematic
;
2-Cyano-2-methylsparteine perchlorate
;
_space_group_IT_number 19
_symmetry_cell_setting orthorhombic
_symmetry_space_group_name_Hall 'P 2ac 2ab'
_symmetry_space_group_name_H-M 'P 21 21 21'
_audit_creation_method SHELXL
_cell_angle_alpha 90.
_cell_angle_beta 90.
_cell_angle_gamma 90.
_cell_formula_units_Z 4
_cell_length_a 9.8502(11)
_cell_length_b 20.462(2)
_cell_length_c 9.2056(12)
_cell_measurement_reflns_used 15
_cell_measurement_temperature 293(2)
_cell_measurement_theta_max 33.45
_cell_measurement_theta_min 14.25
_cell_volume 1855.4(4)
_computing_cell_refinement 'P2~1~ software'
_computing_data_collection 'P2~1~ software'
_computing_data_reduction 'PRADIR (Jask\'olski, 1990)'
_computing_molecular_graphics 'Stereochemical Workstation (Siemens, 1989)'
_computing_publication_material SHELXL93
_computing_structure_refinement 'SHELXL93 (Sheldrick, 1993)'
_computing_structure_solution 'SHELXS86 (Sheldrick, 1990)'
_diffrn_ambient_temperature 293(2)
_diffrn_measurement_device 'Syntex P2~1~'
_diffrn_measurement_method \w/2\q
_diffrn_radiation_monochromator graphite
_diffrn_radiation_source 'fine-focus sealed tube'
_diffrn_radiation_type CuK\a
_diffrn_radiation_wavelength 1.54178
_diffrn_reflns_av_R_equivalents 0.0000
_diffrn_reflns_av_sigmaI/netI 0.0168
_diffrn_reflns_limit_h_max 11
_diffrn_reflns_limit_h_min 0
_diffrn_reflns_limit_k_max 24
_diffrn_reflns_limit_k_min 0
_diffrn_reflns_limit_l_max 11
_diffrn_reflns_limit_l_min 0
_diffrn_reflns_number 2004
_diffrn_reflns_theta_max 70.13
_diffrn_reflns_theta_min 4.32
_diffrn_standards_decay_% 3.3
_diffrn_standards_interval_count 100
_diffrn_standards_number 2
_exptl_absorpt_coefficient_mu 2.053
_exptl_absorpt_correction_T_max 1.00
_exptl_absorpt_correction_T_min 0.93
_exptl_absorpt_correction_type 'DIFABS (Walker & Stuart, 1983)'
_exptl_crystal_colour colorless
_exptl_crystal_density_diffrn 1.338
_exptl_crystal_density_meas ?
_exptl_crystal_description prism
_exptl_crystal_F_000 800
_exptl_crystal_size_max 0.40
_exptl_crystal_size_mid 0.20
_exptl_crystal_size_min 0.20
_refine_diff_density_max 0.37
_refine_diff_density_min -0.18
_refine_ls_abs_structure_details 'Flack (1983) parameter = 0.04(4)'
_refine_ls_abs_structure_Flack 0.04(4)
_refine_ls_extinction_coef 0.0148(15)
_refine_ls_extinction_method 'SHELXL93 (Sheldrick, 1993)'
_refine_ls_goodness_of_fit_all 1.055
_refine_ls_goodness_of_fit_obs 1.055
_refine_ls_hydrogen_treatment 'H atoms riding'
_refine_ls_matrix_type full
_refine_ls_number_parameters 245
_refine_ls_number_reflns 2004
_refine_ls_number_restraints 24
_refine_ls_restrained_S_all 1.087
_refine_ls_R_factor_all 0.055
_refine_ls_R_factor_obs 0.055
_refine_ls_shift/esd_max 0.002
_refine_ls_shift/esd_mean 0.000
_refine_ls_structure_factor_coef Fsqd
_refine_ls_weighting_scheme
;
calc w = 1/[\s^2^(F~o~^2^) + (0.0844P)^2^ + 1.0216P]
where P = (F~o~^2^ + 2F~c~^2^)/3
;
_refine_ls_wR_factor_all 0.148
_refine_ls_wR_factor_obs 0.148
_reflns_number_observed 1649
_reflns_number_total 2004
_reflns_observed_criterion I>2\s(I)
_cod_data_source_file cf1028.cif
_cod_data_source_block mesa
_cod_depositor_comments
;
The following automatic conversions were performed:

'_exptl_crystal_density_meas' value 'not measured' was changed to '?'
- the value is perceived as not measured.

Automatic conversion script
Id: cif_fix_values 3008 2015-01-20 13:52:24Z robertas 
;
_cod_original_cell_volume 1855.5(3)
_cod_database_code 2004368
_cod_database_fobs_code 2004368

loop_
_symmetry_equiv_pos_as_xyz
'x, y, z'
'x+1/2, -y+1/2, -z'
'-x, y+1/2, -z+1/2'
'-x+1/2, -y, z+1/2'

loop_
_atom_site_aniso_label
_atom_site_aniso_U_11
_atom_site_aniso_U_22
_atom_site_aniso_U_33
_atom_site_aniso_U_12
_atom_site_aniso_U_13
_atom_site_aniso_U_23
N1 0.043(2) 0.045(2) 0.048(2) 0.0055(14) -0.004(2) 0.0012(15)
C2 0.049(2) 0.058(2) 0.048(2) 0.002(2) 0.003(2) 0.006(2)
C21 0.053(3) 0.068(3) 0.063(3) -0.004(2) 0.008(2) 0.009(2)
N21 0.084(3) 0.075(3) 0.089(3) -0.023(3) 0.013(3) 0.005(3)
C22 0.065(3) 0.084(3) 0.052(3) -0.001(3) -0.004(2) 0.008(2)
C3 0.061(3) 0.081(3) 0.061(3) 0.015(3) 0.006(3) -0.001(2)
C4 0.055(3) 0.086(3) 0.082(4) 0.018(3) -0.002(3) 0.001(3)
C5 0.054(2) 0.066(3) 0.067(3) 0.015(2) -0.006(3) -0.001(2)
C6 0.050(2) 0.048(2) 0.051(2) 0.002(2) -0.011(2) -0.004(2)
C7 0.059(3) 0.050(2) 0.044(2) -0.003(2) -0.006(2) 0.000(2)
C8 0.064(3) 0.051(2) 0.059(3) -0.003(2) 0.005(2) -0.009(2)
C9 0.050(2) 0.044(2) 0.056(2) 0.006(2) 0.004(2) 0.006(2)
C10 0.047(2) 0.043(2) 0.067(3) 0.006(2) 0.003(2) 0.012(2)
C11 0.051(2) 0.044(2) 0.053(2) 0.002(2) -0.001(2) 0.012(2)
C12 0.055(2) 0.066(3) 0.060(3) -0.002(2) 0.009(2) 0.015(2)
C13 0.059(3) 0.071(3) 0.081(4) -0.011(2) 0.005(3) 0.023(3)
C14 0.074(3) 0.055(2) 0.067(3) -0.015(2) 0.000(3) 0.007(2)
C15 0.075(3) 0.047(2) 0.052(2) -0.007(2) 0.001(3) 0.002(2)
N16 0.052(2) 0.044(2) 0.041(2) -0.0031(15) -0.001(2) 0.0044(14)
C17 0.057(2) 0.049(2) 0.048(2) 0.002(2) -0.009(2) 0.005(2)
Cl1 0.106(2) 0.0742(15) 0.063(2) -0.008(2) 0.011(2) 0.0158(12)
O1 0.108(4) 0.124(5) 0.085(4) 0.007(4) 0.008(4) -0.018(3)
O2 0.114(5) 0.128(6) 0.112(5) -0.027(4) 0.006(5) -0.014(4)
O3 0.302(12) 0.138(5) 0.049(3) 0.017(8) 0.005(6) 0.006(3)
O4 0.184(8) 0.057(3) 0.191(9) 0.022(4) 0.054(8) 0.017(4)
Cl1' 0.103(11) 0.091(9) 0.077(9) -0.013(7) 0.028(6) 0.001(6)

loop_
_atom_site_label
_atom_site_occupancy
_atom_site_fract_x
_atom_site_fract_y
_atom_site_fract_z
_atom_site_U_iso_or_equiv
_atom_site_thermal_displace_type
_atom_site_calc_flag
_atom_site_refinement_flags
_atom_site_disorder_group
_atom_site_type_symbol
N1 1 1.0215(4) 0.4193(2) 0.6253(4) 0.0453(8) Uani d . . N
C2 1 1.1078(4) 0.4418(2) 0.5017(5) 0.0517(10) Uani d . . C
C21 1 1.1613(5) 0.5084(3) 0.5371(6) 0.0611(12) Uani d . . C
N21 1 1.2002(6) 0.5592(2) 0.5699(6) 0.0825(14) Uani d . . N
C22 1 1.0299(6) 0.4445(3) 0.3592(5) 0.0671(14) Uani d . . C
H22A 1 1.092 0.453 0.281 0.081 Uiso calc R . H
H22B 1 0.964 0.479 0.363 0.081 Uiso calc R . H
H22C 1 0.985 0.404 0.343 0.081 Uiso calc R . H
C3 1 1.2292(5) 0.3956(3) 0.4845(6) 0.0676(13) Uani d . . C
H3A 1 1.196 0.353 0.456 0.081 Uiso calc R . H
H3B 1 1.287 0.412 0.407 0.081 Uiso calc R . H
C4 1 1.3121(6) 0.3882(3) 0.6194(7) 0.0744(15) Uani d . . C
H4A 1 1.355 0.429 0.643 0.089 Uiso calc R . H
H4B 1 1.383 0.356 0.604 0.089 Uiso calc R . H
C5 1 1.2192(5) 0.3671(2) 0.7437(6) 0.0622(12) Uani d . . C
H5A 1 1.185 0.323 0.724 0.075 Uiso calc R . H
H5B 1 1.271 0.365 0.833 0.075 Uiso calc R . H
C6 1 1.1004(4) 0.4134(2) 0.7631(5) 0.0493(10) Uani d . . C
H6 1 1.137 0.457 0.786 0.059 Uiso calc R . H
C7 1 1.0079(5) 0.3935(2) 0.8887(5) 0.0511(10) Uani d . . C
H7 1 1.063 0.394 0.978 0.061 Uiso calc R . H
C8 1 0.8944(5) 0.4434(2) 0.9075(5) 0.0583(12) Uani d . . C
H8A 1 0.838 0.432 0.990 0.070 Uiso calc R . H
H8B 1 0.932 0.487 0.923 0.070 Uiso calc R . H
C9 1 0.8116(5) 0.4413(2) 0.7684(5) 0.0500(10) Uani d . . C
H9 1 0.739 0.474 0.778 0.060 Uiso calc R . H
C10 1 0.9005(5) 0.4619(2) 0.6419(5) 0.0520(11) Uani d . . C
H10A 1 0.848 0.460 0.553 0.062 Uiso calc R . H
H10B 1 0.930 0.507 0.657 0.062 Uiso calc R . H
C11 1 0.7435(4) 0.3747(2) 0.7455(5) 0.0495(10) Uani d . . C
H11 1 0.702 0.375 0.649 0.059 Uiso calc R . H
C12 1 0.6313(5) 0.3598(2) 0.8541(6) 0.0603(12) Uani d . . C
H12A 1 0.668 0.364 0.952 0.072 Uiso calc R . H
H12B 1 0.560 0.392 0.844 0.072 Uiso calc R . H
C13 1 0.5719(6) 0.2923(3) 0.8340(7) 0.0706(14) Uani d . . C
H13A 1 0.526 0.290 0.741 0.085 Uiso calc R . H
H13B 1 0.506 0.284 0.910 0.085 Uiso calc R . H
C14 1 0.6834(6) 0.2411(2) 0.8409(6) 0.0653(13) Uani d . . C
H14A 1 0.724 0.241 0.937 0.078 Uiso calc R . H
H14B 1 0.645 0.198 0.825 0.078 Uiso calc R . H
C15 1 0.7912(6) 0.2540(2) 0.7287(5) 0.0584(11) Uani d . . C
H15A 1 0.752 0.250 0.632 0.070 Uiso calc R . H
H15B 1 0.863 0.222 0.738 0.070 Uiso calc R . H
N16 1 0.8512(4) 0.3213(2) 0.7464(4) 0.0457(8) Uani d . . N
H16 1 0.904 0.328 0.667 0.055 Uiso calc R . H
C17 1 0.9453(5) 0.3260(2) 0.8752(5) 0.0515(10) Uani d . . C
H17A 1 1.017 0.294 0.865 0.062 Uiso calc R . H
H17B 1 0.895 0.316 0.963 0.062 Uiso calc R . H
Cl1 0.81(1) 0.8002(5) 0.6699(2) 0.8234(5) 0.0811(11) Uani d P 1 Cl
O1 0.81(1) 0.6800(7) 0.6887(3) 0.9046(7) 0.106(2) Uani d PU 1 O
O2 0.81(1) 0.8998(8) 0.7094(4) 0.9034(9) 0.118(3) Uani d PU 1 O
O3 0.81(1) 0.7945(15) 0.6952(4) 0.6901(6) 0.163(4) Uani d PU 1 O
O4 0.81(1) 0.8206(11) 0.6054(3) 0.8573(12) 0.144(4) Uani d PU 1 O
Cl1' 0.19(1) 0.8365(19) 0.6603(9) 0.802(2) 0.090(6) Uani d PG 2 Cl
O1' 0.19(1) 0.765(2) 0.6028(9) 0.746(3) 0.088(8) Uiso d PG 2 O
O2' 0.19(1) 0.717(3) 0.6988(12) 0.789(5) 0.21(3) Uiso d PG 2 O
O3' 0.19(1) 0.907(3) 0.652(2) 0.920(2) 0.149(15) Uiso d PG 2 O
O4' 0.19(1) 0.929(3) 0.6662(14) 0.691(3) 0.124(11) Uiso d PG 2 O

loop_
_atom_type_symbol
_atom_type_description
_atom_type_scat_dispersion_real
_atom_type_scat_dispersion_imag
_atom_type_scat_source
C C 0.0181 0.0091 'International Tables Vol C Tables 4.2.6.8 and 6.1.1.4'
H H 0.0000 0.0000 'International Tables Vol C Tables 4.2.6.8 and 6.1.1.4'
N N 0.0311 0.0180 'International Tables Vol C Tables 4.2.6.8 and 6.1.1.4'
O O 0.0492 0.0322 'International Tables Vol C Tables 4.2.6.8 and 6.1.1.4'
Cl Cl 0.3639 0.7018 'International Tables Vol C Tables 4.2.6.8 and 6.1.1.4'

loop_
_geom_angle_atom_site_label_1
_geom_angle_atom_site_label_2
_geom_angle_atom_site_label_3
_geom_angle
_geom_angle_publ_flag
C10 N1 C6 112.2(3) yes
C10 N1 C2 110.8(3) yes
C6 N1 C2 112.1(3) yes
N1 C2 C21 108.4(4) yes
N1 C2 C22 112.4(4) yes
C21 C2 C22 109.4(4) yes
N1 C2 C3 109.4(4) yes
C21 C2 C3 108.1(4) yes
C22 C2 C3 109.1(4) yes
N21 C21 C2 177.2(5) yes
C4 C3 C2 113.7(4) yes
C3 C4 C5 108.9(4) yes
C6 C5 C4 111.9(4) yes
N1 C6 C5 110.6(4) yes
N1 C6 C7 110.8(3) yes
C5 C6 C7 112.5(4) yes
C17 C7 C8 108.8(4) yes
C17 C7 C6 115.0(4) yes
C8 C7 C6 110.2(4) yes
C9 C8 C7 106.2(4) yes
C10 C9 C8 109.2(4) yes
C10 C9 C11 113.2(4) yes
C8 C9 C11 112.1(3) yes
N1 C10 C9 112.3(3) yes
C12 C11 N16 111.0(3) yes
C12 C11 C9 113.9(4) yes
N16 C11 C9 109.3(3) yes
C13 C12 C11 112.6(4) yes
C12 C13 C14 110.2(4) yes
C15 C14 C13 111.1(4) yes
C14 C15 N16 111.3(4) yes
C17 N16 C15 112.5(3) yes
C17 N16 C11 112.8(3) yes
C15 N16 C11 112.4(3) yes
N16 C17 C7 111.8(3) yes
O3 Cl1 O4 126.1(7) no
O3 Cl1 O1 109.7(7) no
O4 Cl1 O1 104.9(6) no
O3 Cl1 O2 106.0(7) no
O4 Cl1 O2 108.6(7) no
O1 Cl1 O2 98.1(5) no
O3' Cl1' O4' 106.2 no
O3' Cl1' O2' 125.9 no
O4' Cl1' O2' 116.0 no
O3' Cl1' O1' 116.1 no
O4' Cl1' O1' 97.3 no
O2' Cl1' O1' 91.1 no

loop_
_geom_bond_atom_site_label_1
_geom_bond_atom_site_label_2
_geom_bond_distance
_geom_bond_publ_flag
N1 C10 1.485(5) yes
N1 C6 1.492(5) yes
N1 C2 1.494(6) yes
C2 C21 1.498(7) yes
C2 C22 1.521(7) yes
C2 C3 1.533(6) yes
C21 N21 1.147(6) yes
C3 C4 1.493(8) yes
C4 C5 1.528(8) yes
C5 C6 1.517(6) yes
C6 C7 1.527(7) yes
C7 C17 1.518(6) yes
C7 C8 1.524(6) yes
C8 C9 1.519(7) yes
C9 C10 1.516(6) yes
C9 C11 1.534(6) yes
C11 C12 1.521(6) yes
C11 N16 1.522(5) yes
C12 C13 1.510(7) yes
C13 C14 1.520(7) yes
C14 C15 1.504(7) yes
C15 N16 1.509(5) yes
N16 C17 1.508(5) yes
Cl1 O3 1.333(7) no
Cl1 O4 1.370(7) no
Cl1 O1 1.452(9) no
Cl1 O2 1.469(9) no
Cl1' O3' 1.30 no
Cl1' O4' 1.37 no
Cl1' O2' 1.42 no
Cl1' O1' 1.46 no

loop_
_geom_torsion_atom_site_label_1
_geom_torsion_atom_site_label_2
_geom_torsion_atom_site_label_3
_geom_torsion_atom_site_label_4
_geom_torsion
_geom_torsion_publ_flag
C10 N1 C2 C21 64.2(4) no
C6 N1 C2 C21 -62.0(4) no
C10 N1 C2 C22 -56.8(5) no
C6 N1 C2 C22 177.0(4) no
C10 N1 C2 C3 -178.2(4) no
C6 N1 C2 C3 55.7(5) no
N1 C2 C21 N21 10.(11) no
C22 C2 C21 N21 133.(11) no
C3 C2 C21 N21 -109.(11) no
N1 C2 C3 C4 -55.7(5) no
C21 C2 C3 C4 62.1(6) no
C22 C2 C3 C4 -179.0(5) no
C2 C3 C4 C5 54.7(6) no
C3 C4 C5 C6 -54.7(6) no
C10 N1 C6 C5 177.3(4) no
C2 N1 C6 C5 -57.3(5) no
C10 N1 C6 C7 51.9(4) no
C2 N1 C6 C7 177.3(3) no
C4 C5 C6 N1 56.5(5) no
C4 C5 C6 C7 -179.0(4) no
N1 C6 C7 C17 65.0(5) no
C5 C6 C7 C17 -59.3(5) no
N1 C6 C7 C8 -58.3(5) no
C5 C6 C7 C8 177.4(4) no
C17 C7 C8 C9 -63.7(5) no
C6 C7 C8 C9 63.2(4) no
C7 C8 C9 C10 -62.6(4) no
C7 C8 C9 C11 63.6(4) no
C6 N1 C10 C9 -52.8(5) no
C2 N1 C10 C9 -178.9(4) no
C8 C9 C10 N1 58.8(5) no
C11 C9 C10 N1 -66.9(5) no
C10 C9 C11 C12 -167.5(4) no
C8 C9 C11 C12 68.4(5) no
C10 C9 C11 N16 67.7(4) no
C8 C9 C11 N16 -56.4(5) no
N16 C11 C12 C13 -52.7(5) no
C9 C11 C12 C13 -176.7(4) no
C11 C12 C13 C14 55.4(6) no
C12 C13 C14 C15 -57.2(6) no
C13 C14 C15 N16 57.0(5) no
C14 C15 N16 C17 74.2(5) no
C14 C15 N16 C11 -54.5(5) no
C12 C11 N16 C17 -76.7(4) no
C9 C11 N16 C17 49.8(4) no
C12 C11 N16 C15 51.8(5) no
C9 C11 N16 C15 178.4(3) no
C15 N16 C17 C7 178.3(4) no
C11 N16 C17 C7 -53.2(5) no
C8 C7 C17 N16 60.1(5) no
C6 C7 C17 N16 -64.0(5) no
